data_4302983
loop_
_publ_author_name
'Tsutomu Mizuta'
'Yuta Inami'
'Kazuyuki Kubo'
'Katsuhiko Miyoshi'

_publ_contact_author_address
;
Department of Chemistry, Graduate School of Science, 
Hiroshima University, 
1-3-1 Kagamiyama, Higashi-Hiroshima 739-8526, JAPAN
;
_publ_contact_author_email mizuta@sci.hiroshima-u.ac.jp
_publ_contact_author_fax +81-824-24-0729
_publ_contact_author_name 'Prof Tsutomu Mizuta'
_publ_contact_author_phone +81-824-24-7420
_publ_section_title
;
Synthesis of Binuclear Complexes Bound in an Enlarged
Tetraphosphamacrocycle: Two Diphosphine Metal Units Linked in
Front-to-Front Style
;
_journal_name_full 'Inorganic Chemistry'
_journal_page_first 7534
_journal_page_last 7536
_journal_paper_doi 10.1021/ic9013224
_journal_volume 48
_journal_year 2009
_chemical_formula_sum 'C140 H122 Fe4 O4 P4 Pt2'
_chemical_formula_weight 2605.84
_chemical_name_systematic
; 
 ? 
;
_space_group_IT_number 15
_symmetry_cell_setting monoclinic
_symmetry_space_group_name_Hall '-C 2yc'
_symmetry_space_group_name_H-M 'C 1 2/c 1'
_atom_sites_solution_hydrogens geom
_atom_sites_solution_primary direct
_atom_sites_solution_secondary difmap
_audit_creation_method SHELXL-97
_cell_angle_alpha 90.00
_cell_angle_beta 111.8310(10)
_cell_angle_gamma 90.00
_cell_formula_units_Z 4
_cell_length_a 26.7500(2)
_cell_length_b 14.9490(2)
_cell_length_c 30.4060(3)
_cell_measurement_temperature 200(2)
_cell_volume 11286.9(2)
_computing_cell_refinement 'HKL (Otwinowski, 1997)'
_computing_data_collection 'HKL (Otwinowski, 1997)'
_computing_data_reduction 'HKL (Otwinowski, 1997)'
_computing_structure_refinement 'SHELXL-97 (Sheldrick, 1997)'
_computing_structure_solution 'SHELXS-97 (Sheldrick, 1990)'
_diffrn_ambient_temperature 200(2)
_diffrn_measured_fraction_theta_full 0.899
_diffrn_measured_fraction_theta_max 0.899
_diffrn_measurement_device_type 'Mac Science DIP2030 Imaging Plate'
_diffrn_radiation_monochromator graphite
_diffrn_radiation_source 'fine-focus sealed tube'
_diffrn_radiation_type MoK\a
_diffrn_radiation_wavelength 0.71069
_diffrn_reflns_av_R_equivalents 0.0000
_diffrn_reflns_av_sigmaI/netI 0.0200
_diffrn_reflns_limit_h_max 35
_diffrn_reflns_limit_h_min 0
_diffrn_reflns_limit_k_max 19
_diffrn_reflns_limit_k_min 0
_diffrn_reflns_limit_l_max 32
_diffrn_reflns_limit_l_min -39
_diffrn_reflns_number 12233
_diffrn_reflns_theta_full 27.97
_diffrn_reflns_theta_max 27.97
_diffrn_reflns_theta_min 2.72
_exptl_absorpt_coefficient_mu 3.084
_exptl_absorpt_correction_T_max 0.7479
_exptl_absorpt_correction_T_min 0.4581
_exptl_crystal_colour yellow
_exptl_crystal_density_diffrn 1.533
_exptl_crystal_density_method 'not measured'
_exptl_crystal_description block
_exptl_crystal_F_000 5256
_exptl_crystal_size_max 0.30
_exptl_crystal_size_mid 0.23
_exptl_crystal_size_min 0.10
_refine_diff_density_max 1.375
_refine_diff_density_min -2.844
_refine_diff_density_rms 0.146
_refine_ls_extinction_coef 0.00194(7)
_refine_ls_extinction_expression Fc^*^=kFc[1+0.001xFc^2^\l^3^/sin(2\q)]^-1/4^
_refine_ls_extinction_method SHELXL
_refine_ls_goodness_of_fit_ref 1.062
_refine_ls_hydrogen_treatment constr
_refine_ls_matrix_type full
_refine_ls_number_parameters 697
_refine_ls_number_reflns 12233
_refine_ls_number_restraints 0
_refine_ls_restrained_S_all 1.062
_refine_ls_R_factor_all 0.0488
_refine_ls_R_factor_gt 0.0460
_refine_ls_shift/su_max 0.002
_refine_ls_shift/su_mean 0.000
_refine_ls_structure_factor_coef Fsqd
_refine_ls_weighting_details 'calc w=1/[\s^2^(Fo^2^)+(0.0829P)^2^+46.5226P] where P=(Fo^2^+2Fc^2^)/3'
_refine_ls_weighting_scheme calc
_refine_ls_wR_factor_gt 0.1217
_refine_ls_wR_factor_ref 0.1242
_reflns_number_gt 11527
_reflns_number_total 12233
_reflns_threshold_expression >2sigma(I)
_cod_data_source_file ic9013224_si_002_3.cif
_cod_data_source_block inami07
_cod_database_code 4302983

loop_
_symmetry_equiv_pos_as_xyz
'x, y, z'
'-x, y, -z+1/2'
'x+1/2, y+1/2, z'
'-x+1/2, y+1/2, -z+1/2'
'-x, -y, -z'
'x, -y, z-1/2'
'-x+1/2, -y+1/2, -z'
'x+1/2, -y+1/2, z-1/2'

loop_
_atom_site_label
_atom_site_type_symbol
_atom_site_fract_x
_atom_site_fract_y
_atom_site_fract_z
_atom_site_U_iso_or_equiv
_atom_site_adp_type
_atom_site_occupancy
_atom_site_symmetry_multiplicity
_atom_site_calc_flag
_atom_site_refinement_flags
_atom_site_disorder_assembly
_atom_site_disorder_group
Pt1 Pt 0.142842(6) 0.887394(9) 0.024853(5) 0.02441(8) Uani 1 1 d . . .
Fe1 Fe 0.01304(2) 0.95838(4) -0.08978(2) 0.03007(14) Uani 1 1 d . . .
Fe2 Fe 0.16859(2) 0.78842(4) -0.09245(2) 0.02705(13) Uani 1 1 d . . .
P1 P 0.15150(4) 0.97067(6) -0.03392(4) 0.0245(2) Uani 1 1 d . . .
P2 P 0.08754(4) 0.79043(7) -0.02843(4) 0.0248(2) Uani 1 1 d . . .
O1 O 0.19074(13) 1.05974(19) -0.02362(12) 0.0348(7) Uani 1 1 d . . .
O2 O 0.07851(13) 0.6953(2) -0.00454(12) 0.0358(7) Uani 1 1 d . . .
C1 C 0.08832(17) 1.0124(3) -0.07682(16) 0.0289(8) Uani 1 1 d . . .
C2 C 0.05473(19) 1.0730(3) -0.06255(18) 0.0355(9) Uani 1 1 d . . .
H1 H 0.0623 1.0950 -0.0314 0.043 Uiso 1 1 calc R . .
C3 C 0.0084(2) 1.0936(3) -0.1034(2) 0.0413(11) Uani 1 1 d . . .
H2 H -0.0201 1.1324 -0.1044 0.050 Uiso 1 1 calc R . .
C4 C 0.0123(2) 1.0462(3) -0.14210(19) 0.0437(11) Uani 1 1 d . . .
H3 H -0.0134 1.0479 -0.1736 0.052 Uiso 1 1 calc R . .
C5 C 0.06079(19) 0.9955(3) -0.12640(16) 0.0340(9) Uani 1 1 d . . .
H4 H 0.0728 0.9573 -0.1454 0.041 Uiso 1 1 calc R . .
C6 C 0.02123(17) 0.8366(3) -0.05827(16) 0.0298(8) Uani 1 1 d . . .
C7 C -0.00050(19) 0.9000(3) -0.03471(19) 0.0345(9) Uani 1 1 d . . .
H5 H 0.0155 0.9177 -0.0025 0.041 Uiso 1 1 calc R . .
C8 C -0.0500(2) 0.9316(3) -0.0680(2) 0.0428(11) Uani 1 1 d . . .
H6 H -0.0732 0.9739 -0.0618 0.051 Uiso 1 1 calc R . .
C9 C -0.0593(2) 0.8890(3) -0.1123(2) 0.0427(12) Uani 1 1 d . . .
H7 H -0.0893 0.8985 -0.1410 0.051 Uiso 1 1 calc R . .
C10 C -0.01524(17) 0.8294(3) -0.10600(18) 0.0351(9) Uani 1 1 d . . .
H8 H -0.0111 0.7917 -0.1296 0.042 Uiso 1 1 calc R . .
C11 C 0.18711(17) 0.9117(3) -0.06458(16) 0.0284(8) Uani 1 1 d . . .
C12 C 0.22860(17) 0.8494(3) -0.03917(16) 0.0303(8) Uani 1 1 d . . .
H9 H 0.2398 0.8355 -0.0064 0.036 Uiso 1 1 calc R . .
C13 C 0.24997(18) 0.8120(3) -0.07141(19) 0.0377(10) Uani 1 1 d . . .
H10 H 0.2776 0.7683 -0.0641 0.045 Uiso 1 1 calc R . .
C14 C 0.2227(2) 0.8517(3) -0.11645(19) 0.0409(11) Uani 1 1 d . . .
H11 H 0.2291 0.8391 -0.1445 0.049 Uiso 1 1 calc R . .
C15 C 0.18419(19) 0.9132(3) -0.11252(17) 0.0340(9) Uani 1 1 d . . .
H12 H 0.1606 0.9491 -0.1374 0.041 Uiso 1 1 calc R . .
C16 C 0.10618(16) 0.7435(3) -0.07538(15) 0.0268(8) Uani 1 1 d . . .
C17 C 0.14854(17) 0.6784(3) -0.06309(18) 0.0322(9) Uani 1 1 d . . .
H13 H 0.1677 0.6554 -0.0322 0.039 Uiso 1 1 calc R . .
C18 C 0.1570(2) 0.6539(3) -0.1052(2) 0.0417(11) Uani 1 1 d . . .
H14 H 0.1828 0.6120 -0.1071 0.050 Uiso 1 1 calc R . .
C19 C 0.1207(2) 0.7024(4) -0.14310(19) 0.0443(11) Uani 1 1 d . . .
H15 H 0.1177 0.6988 -0.1752 0.053 Uiso 1 1 calc R . .
C20 C 0.08915(19) 0.7582(3) -0.12542(16) 0.0352(9) Uani 1 1 d . . .
H16 H 0.0616 0.7981 -0.1436 0.042 Uiso 1 1 calc R . .
C21 C 0.17851(16) 1.1434(3) -0.01078(16) 0.0280(8) Uani 1 1 d . . .
C22 C 0.1616(2) 1.1562(3) 0.02692(17) 0.0348(9) Uani 1 1 d . . .
H17 H 0.1580 1.1069 0.0452 0.042 Uiso 1 1 calc R . .
C23 C 0.1501(2) 1.2417(3) 0.03718(18) 0.0355(9) Uani 1 1 d . . .
H18 H 0.1390 1.2504 0.0631 0.043 Uiso 1 1 calc R . .
C24 C 0.15428(17) 1.3165(3) 0.01093(16) 0.0291(8) Uani 1 1 d . . .
C25 C 0.1729(2) 1.3012(3) -0.0253(2) 0.0435(12) Uani 1 1 d . . .
H19 H 0.1774 1.3506 -0.0431 0.052 Uiso 1 1 calc R . .
C26 C 0.1853(2) 1.2159(3) -0.03624(19) 0.0399(10) Uani 1 1 d . . .
H20 H 0.1983 1.2075 -0.0611 0.048 Uiso 1 1 calc R . .
C27 C 0.1329(2) 1.4058(3) 0.01953(19) 0.0374(10) Uani 1 1 d . . .
C28 C 0.1688(2) 1.4414(4) 0.0686(2) 0.0556(15) Uani 1 1 d . . .
H21 H 0.1551 1.4994 0.0741 0.083 Uiso 1 1 calc R . .
H22 H 0.2057 1.4486 0.0699 0.083 Uiso 1 1 calc R . .
H23 H 0.1685 1.3990 0.0931 0.083 Uiso 1 1 calc R . .
C29 C 0.1327(2) 1.4771(3) -0.0174(3) 0.0534(15) Uani 1 1 d . . .
H24 H 0.1113 1.4555 -0.0493 0.080 Uiso 1 1 calc R . .
H25 H 0.1697 1.4885 -0.0149 0.080 Uiso 1 1 calc R . .
H26 H 0.1169 1.5327 -0.0113 0.080 Uiso 1 1 calc R . .
C30 C 0.07475(19) 1.3893(2) 0.01510(18) 0.0319(9) Uani 1 1 d . . .
C31 C 0.04128(19) 1.3399(3) -0.02361(18) 0.0387(10) Uani 1 1 d . . .
H27 H 0.0538 1.3244 -0.0480 0.046 Uiso 1 1 calc R . .
C32 C -0.00971(19) 1.3127(3) -0.02739(18) 0.0375(10) Uani 1 1 d . . .
H28 H -0.0319 1.2791 -0.0540 0.045 Uiso 1 1 calc R . .
C33 C -0.02770(17) 1.3354(3) 0.00824(16) 0.0294(8) Uani 1 1 d . . .
C34 C 0.0025(2) 1.3876(3) 0.0453(2) 0.0397(11) Uani 1 1 d . . .
H29 H -0.0110 1.4051 0.0688 0.048 Uiso 1 1 calc R . .
C35 C 0.0536(2) 1.4151(3) 0.0484(2) 0.0414(11) Uani 1 1 d . . .
H30 H 0.0744 1.4524 0.0740 0.050 Uiso 1 1 calc R . .
C36 C 0.15610(18) 0.8572(3) 0.09416(15) 0.0316(8) Uani 1 1 d . . .
C37 C 0.18155(19) 0.9323(3) 0.09256(15) 0.0314(8) Uani 1 1 d . . .
C38 C 0.14879(19) 0.7918(3) 0.12679(16) 0.0341(9) Uani 1 1 d . . .
C39 C 0.1449(2) 0.7011(3) 0.11567(17) 0.0369(10) Uani 1 1 d . . .
H31 H 0.1447 0.6821 0.0858 0.044 Uiso 1 1 calc R . .
C40 C 0.1414(3) 0.6383(4) 0.1478(2) 0.0487(13) Uani 1 1 d . . .
H32 H 0.1397 0.5764 0.1402 0.058 Uiso 1 1 calc R . .
C41 C 0.1403(3) 0.6648(4) 0.1906(2) 0.0626(17) Uani 1 1 d . . .
H33 H 0.1388 0.6214 0.2129 0.075 Uiso 1 1 calc R . .
C42 C 0.1414(4) 0.7545(5) 0.2013(2) 0.074(2) Uani 1 1 d . . .
H34 H 0.1393 0.7730 0.2305 0.088 Uiso 1 1 calc R . .
C43 C 0.1456(3) 0.8176(4) 0.1695(2) 0.0581(16) Uani 1 1 d . . .
H35 H 0.1464 0.8794 0.1770 0.070 Uiso 1 1 calc R . .
C44 C 0.21925(19) 0.9988(3) 0.12069(16) 0.0343(9) Uani 1 1 d . . .
C45 C 0.2186(3) 1.0268(4) 0.1643(2) 0.0528(14) Uani 1 1 d . . .
H36 H 0.1926 1.0032 0.1756 0.063 Uiso 1 1 calc R . .
C46 C 0.2564(3) 1.0897(5) 0.1915(2) 0.0641(18) Uani 1 1 d . . .
H37 H 0.2567 1.1066 0.2217 0.077 Uiso 1 1 calc R . .
C47 C 0.2923(3) 1.1265(4) 0.1751(2) 0.0605(17) Uani 1 1 d . . .
H38 H 0.3171 1.1702 0.1934 0.073 Uiso 1 1 calc R . .
C48 C 0.2926(3) 1.1004(4) 0.1321(2) 0.0576(16) Uani 1 1 d . . .
H39 H 0.3183 1.1256 0.1209 0.069 Uiso 1 1 calc R . .
C49 C 0.2561(2) 1.0379(3) 0.10453(18) 0.0404(10) Uani 1 1 d . . .
H40 H 0.2564 1.0218 0.0744 0.049 Uiso 1 1 calc R . .
C50 C 0.2785(4) 0.4223(8) 0.1867(3) 0.084(3) Uani 1 1 d . . .
H41 H 0.2405 0.4230 0.1781 0.101 Uiso 1 1 calc R . .
C51 C 0.3106(5) 0.4762(7) 0.2229(3) 0.093(3) Uani 1 1 d . . .
H42 H 0.2946 0.5152 0.2385 0.112 Uiso 1 1 calc R . .
C52 C 0.3639(5) 0.4740(8) 0.2361(3) 0.099(3) Uani 1 1 d . . .
H43 H 0.3861 0.5104 0.2615 0.119 Uiso 1 1 calc R . .
C53 C 0.3868(4) 0.4169(8) 0.2119(4) 0.097(3) Uani 1 1 d . . .
H44 H 0.4248 0.4140 0.2208 0.116 Uiso 1 1 calc R . .
C54 C 0.3542(5) 0.3661(6) 0.1758(4) 0.090(3) Uani 1 1 d . . .
H45 H 0.3693 0.3281 0.1590 0.107 Uiso 1 1 calc R . .
C55 C 0.3006(4) 0.3693(6) 0.1637(4) 0.083(2) Uani 1 1 d . . .
H46 H 0.2781 0.3331 0.1384 0.100 Uiso 1 1 calc R . .
C56 C 0.1992(5) 0.2774(7) 0.2439(4) 0.104(3) Uani 1 1 d . . .
H47 H 0.2263 0.2337 0.2578 0.125 Uiso 1 1 calc R . .
C57 C 0.1940(4) 0.3447(7) 0.2707(4) 0.093(3) Uani 1 1 d . . .
H48 H 0.2169 0.3472 0.3032 0.112 Uiso 1 1 calc R . .
C58 C 0.1573(6) 0.4085(8) 0.2526(6) 0.122(5) Uani 1 1 d . . .
H49 H 0.1539 0.4564 0.2718 0.146 Uiso 1 1 calc R . .
C59 C 0.1216(6) 0.4033(9) 0.2015(8) 0.138(6) Uani 1 1 d . . .
H50 H 0.0948 0.4471 0.1869 0.165 Uiso 1 1 calc R . .
C60 C 0.1300(5) 0.3311(9) 0.1767(4) 0.105(3) Uani 1 1 d . . .
H51 H 0.1087 0.3251 0.1439 0.126 Uiso 1 1 calc R . .
C61 C 0.1672(5) 0.2696(9) 0.1979(4) 0.108(4) Uani 1 1 d . . .
H52 H 0.1713 0.2195 0.1803 0.130 Uiso 1 1 calc R . .
C62 C -0.0594(5) 0.5356(10) 0.1829(5) 0.123(4) Uani 1 1 d . . .
H53 H -0.0785 0.4927 0.1936 0.148 Uiso 1 1 calc R . .
C63 C -0.0593(6) 0.6250(14) 0.1964(7) 0.183(9) Uani 1 1 d . . .
H54 H -0.0777 0.6436 0.2162 0.220 Uiso 1 1 calc R . .
C64 C -0.0313(5) 0.6851(10) 0.1797(6) 0.149(6) Uani 1 1 d . . .
H55 H -0.0317 0.7470 0.1867 0.179 Uiso 1 1 calc R . .
C65 C -0.0034(5) 0.6564(7) 0.1534(4) 0.105(3) Uani 1 1 d . . .
H56 H 0.0174 0.6971 0.1432 0.126 Uiso 1 1 calc R . .
C66 C -0.0056(5) 0.5697(7) 0.1420(4) 0.101(3) Uani 1 1 d . . .
H57 H 0.0137 0.5500 0.1231 0.121 Uiso 1 1 calc R . .
C67 C -0.0337(4) 0.5093(7) 0.1559(4) 0.093(3) Uani 1 1 d . . .
H58 H -0.0350 0.4486 0.1463 0.111 Uiso 1 1 calc R . .
C68 C 0.0242(5) 0.1417(9) 0.2418(5) 0.139(6) Uani 1 1 d . . .
H59 H 0.0402 0.0883 0.2362 0.167 Uiso 1 1 calc R . .
C69 C 0.0416(4) 0.2236(12) 0.2362(3) 0.109(4) Uani 1 1 d . . .
H60 H 0.0709 0.2289 0.2259 0.131 Uiso 1 1 calc R . .
C70 C 0.0199(4) 0.2945(8) 0.2442(4) 0.113(4) Uani 1 1 d . . .
H61 H 0.0351 0.3505 0.2411 0.135 Uiso 1 1 calc R . .

loop_
_atom_site_aniso_label
_atom_site_aniso_U_11
_atom_site_aniso_U_22
_atom_site_aniso_U_33
_atom_site_aniso_U_23
_atom_site_aniso_U_13
_atom_site_aniso_U_12
Pt1 0.02807(10) 0.02186(10) 0.02380(12) -0.00097(4) 0.01023(7) 0.00132(5)
Fe1 0.0274(3) 0.0250(3) 0.0363(4) 0.0025(2) 0.0100(2) 0.0041(2)
Fe2 0.0311(3) 0.0239(3) 0.0283(3) -0.0012(2) 0.0135(2) 0.0034(2)
P1 0.0275(5) 0.0194(4) 0.0279(5) 0.0003(3) 0.0117(4) 0.0010(3)
P2 0.0258(5) 0.0218(4) 0.0267(5) -0.0007(3) 0.0095(4) 0.0000(3)
O1 0.0345(15) 0.0197(13) 0.054(2) -0.0056(12) 0.0206(14) -0.0031(11)
O2 0.0336(16) 0.0262(14) 0.050(2) 0.0092(13) 0.0179(14) 0.0025(12)
C1 0.0295(19) 0.0223(18) 0.036(2) 0.0042(15) 0.0138(17) 0.0012(15)
C2 0.037(2) 0.025(2) 0.047(3) 0.0005(17) 0.018(2) 0.0050(17)
C3 0.037(2) 0.025(2) 0.058(3) 0.0089(19) 0.012(2) 0.0098(18)
C4 0.043(3) 0.040(3) 0.042(3) 0.014(2) 0.009(2) 0.004(2)
C5 0.036(2) 0.035(2) 0.030(2) 0.0069(16) 0.0118(18) 0.0026(17)
C6 0.0304(19) 0.0201(17) 0.040(2) 0.0018(15) 0.0145(17) 0.0033(15)
C7 0.029(2) 0.035(2) 0.042(3) -0.0007(17) 0.0168(19) 0.0004(17)
C8 0.032(2) 0.035(2) 0.065(3) 0.004(2) 0.022(2) 0.0024(18)
C9 0.030(2) 0.038(3) 0.053(3) 0.0045(19) 0.006(2) 0.0019(17)
C10 0.0276(19) 0.028(2) 0.045(3) -0.0023(17) 0.0087(18) -0.0003(16)
C11 0.0289(19) 0.0233(17) 0.036(2) -0.0001(15) 0.0152(17) -0.0032(15)
C12 0.0301(19) 0.027(2) 0.033(2) -0.0011(15) 0.0115(16) -0.0007(15)
C13 0.030(2) 0.032(2) 0.055(3) 0.0008(19) 0.020(2) 0.0042(17)
C14 0.050(3) 0.035(2) 0.050(3) 0.0043(19) 0.033(2) 0.003(2)
C15 0.041(2) 0.031(2) 0.036(2) 0.0070(17) 0.022(2) 0.0041(18)
C16 0.0273(18) 0.0224(17) 0.030(2) -0.0051(14) 0.0097(15) 0.0009(14)
C17 0.0289(19) 0.0205(18) 0.047(3) 0.0011(16) 0.0141(18) 0.0017(15)
C18 0.044(3) 0.029(2) 0.058(3) -0.014(2) 0.025(2) -0.0013(19)
C19 0.051(3) 0.044(3) 0.038(3) -0.017(2) 0.017(2) -0.004(2)
C20 0.034(2) 0.040(2) 0.028(2) -0.0074(17) 0.0063(17) 0.0003(18)
C21 0.0266(18) 0.0204(17) 0.036(2) -0.0027(15) 0.0110(16) 0.0004(14)
C22 0.045(2) 0.025(2) 0.037(3) 0.0063(16) 0.0195(19) 0.0041(17)
C23 0.050(3) 0.024(2) 0.036(2) 0.0014(16) 0.020(2) 0.0038(18)
C24 0.0294(19) 0.0186(17) 0.040(2) -0.0010(15) 0.0133(17) -0.0008(14)
C25 0.060(3) 0.022(2) 0.062(3) 0.0061(19) 0.037(3) 0.0014(19)
C26 0.051(3) 0.028(2) 0.051(3) 0.0013(18) 0.031(2) -0.0010(19)
C27 0.034(2) 0.026(2) 0.056(3) -0.0047(18) 0.022(2) -0.0051(17)
C28 0.043(3) 0.042(3) 0.077(4) -0.028(3) 0.017(3) -0.007(2)
C29 0.056(3) 0.025(2) 0.098(5) 0.015(2) 0.049(3) 0.006(2)
C30 0.034(2) 0.0204(19) 0.043(3) 0.0017(14) 0.0166(19) 0.0013(14)
C31 0.035(2) 0.045(3) 0.042(3) -0.0026(19) 0.021(2) -0.0021(19)
C32 0.035(2) 0.041(2) 0.037(3) -0.0084(18) 0.0130(19) -0.0026(18)
C33 0.0304(19) 0.0179(17) 0.042(2) 0.0037(15) 0.0160(17) -0.0001(14)
C34 0.040(3) 0.040(3) 0.045(3) -0.0142(18) 0.023(2) -0.0061(18)
C35 0.039(2) 0.033(2) 0.055(3) -0.017(2) 0.019(2) -0.0080(19)
C36 0.039(2) 0.029(2) 0.027(2) -0.0014(15) 0.0121(17) 0.0014(17)
C37 0.040(2) 0.028(2) 0.026(2) -0.0018(15) 0.0119(17) 0.0037(17)
C38 0.040(2) 0.032(2) 0.030(2) 0.0018(16) 0.0125(18) 0.0014(17)
C39 0.044(2) 0.037(2) 0.035(3) 0.0024(17) 0.020(2) 0.0002(19)
C40 0.067(4) 0.035(2) 0.048(3) 0.006(2) 0.026(3) -0.003(2)
C41 0.097(5) 0.054(3) 0.039(3) 0.011(2) 0.027(3) -0.014(3)
C42 0.137(7) 0.058(4) 0.034(4) -0.001(2) 0.041(4) -0.017(4)
C43 0.103(5) 0.042(3) 0.040(3) -0.003(2) 0.040(3) -0.011(3)
C44 0.039(2) 0.029(2) 0.031(2) -0.0001(16) 0.0101(18) 0.0027(17)
C45 0.063(3) 0.058(3) 0.039(3) -0.020(2) 0.021(3) -0.015(3)
C46 0.077(5) 0.069(4) 0.044(4) -0.026(3) 0.021(3) -0.018(4)
C47 0.071(4) 0.046(3) 0.050(4) -0.012(2) 0.005(3) -0.024(3)
C48 0.063(4) 0.058(4) 0.042(4) -0.003(2) 0.008(3) -0.028(3)
C49 0.044(3) 0.037(2) 0.036(3) 0.0007(18) 0.010(2) -0.0056(19)
C50 0.067(5) 0.120(8) 0.062(5) 0.019(5) 0.019(4) -0.013(5)
C51 0.120(8) 0.118(8) 0.055(5) 0.014(5) 0.048(5) 0.016(6)
C52 0.104(8) 0.128(8) 0.056(5) 0.001(5) 0.018(5) -0.042(6)
C53 0.063(5) 0.143(9) 0.078(7) 0.053(6) 0.019(4) -0.004(5)
C54 0.118(8) 0.073(5) 0.079(7) 0.022(4) 0.038(6) 0.021(5)
C55 0.088(6) 0.059(4) 0.088(7) 0.003(4) 0.016(5) -0.003(4)
C56 0.096(7) 0.097(7) 0.114(9) -0.025(6) 0.033(6) -0.016(6)
C57 0.091(6) 0.083(6) 0.120(8) -0.020(6) 0.055(6) -0.019(5)
C58 0.147(12) 0.074(6) 0.195(15) -0.037(8) 0.122(12) -0.045(7)
C59 0.100(9) 0.086(8) 0.240(19) 0.068(10) 0.079(11) -0.003(7)
C60 0.081(6) 0.116(9) 0.117(9) 0.029(7) 0.035(6) -0.025(6)
C61 0.090(7) 0.137(10) 0.103(9) -0.027(7) 0.040(6) -0.031(7)
C62 0.094(8) 0.128(10) 0.163(12) -0.026(9) 0.066(8) -0.035(7)
C63 0.091(9) 0.24(2) 0.26(2) -0.104(17) 0.112(13) -0.034(11)
C64 0.091(8) 0.115(10) 0.212(17) -0.063(11) 0.024(10) 0.015(7)
C65 0.114(8) 0.087(7) 0.091(8) 0.007(5) 0.009(6) -0.011(6)
C66 0.136(9) 0.085(7) 0.080(7) 0.001(5) 0.038(6) -0.010(6)
C67 0.094(7) 0.095(7) 0.088(7) 0.006(5) 0.033(5) -0.005(5)
C68 0.120(10) 0.119(8) 0.121(11) -0.059(8) -0.021(8) 0.058(7)
C69 0.063(5) 0.207(15) 0.055(5) -0.024(7) 0.021(4) -0.017(7)
C70 0.086(7) 0.112(8) 0.109(9) 0.023(7) 0.000(7) -0.025(6)

loop_
_atom_type_symbol
_atom_type_description
_atom_type_scat_dispersion_real
_atom_type_scat_dispersion_imag
_atom_type_scat_source
C C 0.0033 0.0016 'International Tables Vol C Tables 4.2.6.8 and 6.1.1.4'
H H 0.0000 0.0000 'International Tables Vol C Tables 4.2.6.8 and 6.1.1.4'
Fe Fe 0.3463 0.8444 'International Tables Vol C Tables 4.2.6.8 and 6.1.1.4'
O O 0.0106 0.0060 'International Tables Vol C Tables 4.2.6.8 and 6.1.1.4'
P P 0.1023 0.0942 'International Tables Vol C Tables 4.2.6.8 and 6.1.1.4'
Pt Pt -1.7033 8.3905 'International Tables Vol C Tables 4.2.6.8 and 6.1.1.4'

loop_
_geom_angle_atom_site_label_1
_geom_angle_atom_site_label_2
_geom_angle_atom_site_label_3
_geom_angle
_geom_angle_site_symmetry_1
_geom_angle_site_symmetry_3
_geom_angle_publ_flag
C37 Pt1 C36 37.68(18) . . ?
C37 Pt1 P1 116.95(13) . . ?
C36 Pt1 P1 154.64(13) . . ?
C37 Pt1 P2 151.91(13) . . ?
C36 Pt1 P2 114.28(13) . . ?
P1 Pt1 P2 91.07(4) . . ?
C6 Fe1 C7 41.32(17) . . ?
C6 Fe1 C2 127.84(19) . . ?
C7 Fe1 C2 105.3(2) . . ?
C6 Fe1 C3 164.5(2) . . ?
C7 Fe1 C3 124.8(2) . . ?
C2 Fe1 C3 40.63(19) . . ?
C6 Fe1 C4 154.9(2) . . ?
C7 Fe1 C4 162.9(2) . . ?
C2 Fe1 C4 68.0(2) . . ?
C3 Fe1 C4 40.1(2) . . ?
C6 Fe1 C5 121.14(18) . . ?
C7 Fe1 C5 153.66(18) . . ?
C2 Fe1 C5 68.79(19) . . ?
C3 Fe1 C5 68.2(2) . . ?
C4 Fe1 C5 40.43(19) . . ?
C6 Fe1 C10 40.58(18) . . ?
C7 Fe1 C10 68.6(2) . . ?
C2 Fe1 C10 167.59(19) . . ?
C3 Fe1 C10 151.7(2) . . ?
C4 Fe1 C10 121.0(2) . . ?
C5 Fe1 C10 111.6(2) . . ?
C6 Fe1 C1 109.49(17) . . ?
C7 Fe1 C1 117.98(18) . . ?
C2 Fe1 C1 41.35(17) . . ?
C3 Fe1 C1 68.65(18) . . ?
C4 Fe1 C1 68.06(19) . . ?
C5 Fe1 C1 40.64(18) . . ?
C10 Fe1 C1 130.94(17) . . ?
C6 Fe1 C8 68.47(18) . . ?
C7 Fe1 C8 40.35(19) . . ?
C2 Fe1 C8 114.8(2) . . ?
C3 Fe1 C8 105.1(2) . . ?
C4 Fe1 C8 126.7(2) . . ?
C5 Fe1 C8 165.9(2) . . ?
C10 Fe1 C8 68.0(2) . . ?
C1 Fe1 C8 150.2(2) . . ?
C6 Fe1 C9 68.36(18) . . ?
C7 Fe1 C9 68.2(2) . . ?
C2 Fe1 C9 148.70(19) . . ?
C3 Fe1 C9 116.5(2) . . ?
C4 Fe1 C9 108.9(2) . . ?
C5 Fe1 C9 130.2(2) . . ?
C10 Fe1 C9 40.49(18) . . ?
C1 Fe1 C9 168.9(2) . . ?
C8 Fe1 C9 40.3(2) . . ?
C11 Fe2 C12 41.65(17) . . ?
C11 Fe2 C20 117.37(18) . . ?
C12 Fe2 C20 150.05(18) . . ?
C11 Fe2 C16 106.94(16) . . ?
C12 Fe2 C16 115.19(17) . . ?
C20 Fe2 C16 41.22(18) . . ?
C11 Fe2 C17 128.26(18) . . ?
C12 Fe2 C17 105.82(18) . . ?
C20 Fe2 C17 68.87(19) . . ?
C16 Fe2 C17 41.23(16) . . ?
C11 Fe2 C18 167.0(2) . . ?
C12 Fe2 C18 127.7(2) . . ?
C20 Fe2 C18 68.4(2) . . ?
C16 Fe2 C18 69.16(18) . . ?
C17 Fe2 C18 40.9(2) . . ?
C11 Fe2 C19 151.5(2) . . ?
C12 Fe2 C19 166.4(2) . . ?
C20 Fe2 C19 40.89(19) . . ?
C16 Fe2 C19 69.06(19) . . ?
C17 Fe2 C19 68.3(2) . . ?
C18 Fe2 C19 40.0(2) . . ?
C11 Fe2 C15 41.19(18) . . ?
C12 Fe2 C15 68.93(18) . . ?
C20 Fe2 C15 110.2(2) . . ?
C16 Fe2 C15 130.65(17) . . ?
C17 Fe2 C15 168.53(18) . . ?
C18 Fe2 C15 150.3(2) . . ?
C19 Fe2 C15 119.1(2) . . ?
C11 Fe2 C13 69.25(18) . . ?
C12 Fe2 C13 40.69(18) . . ?
C20 Fe2 C13 168.9(2) . . ?
C16 Fe2 C13 148.14(19) . . ?
C17 Fe2 C13 115.00(19) . . ?
C18 Fe2 C13 107.1(2) . . ?
C19 Fe2 C13 129.4(2) . . ?
C15 Fe2 C13 68.18(19) . . ?
C11 Fe2 C14 68.64(18) . . ?
C12 Fe2 C14 68.1(2) . . ?
C20 Fe2 C14 131.7(2) . . ?
C16 Fe2 C14 169.82(18) . . ?
C17 Fe2 C14 148.66(18) . . ?
C18 Fe2 C14 117.2(2) . . ?
C19 Fe2 C14 110.1(2) . . ?
C15 Fe2 C14 40.18(18) . . ?
C13 Fe2 C14 40.2(2) . . ?
O1 P1 C11 94.12(18) . . ?
O1 P1 C1 102.43(18) . . ?
C11 P1 C1 109.1(2) . . ?
O1 P1 Pt1 122.62(13) . . ?
C11 P1 Pt1 111.77(14) . . ?
C1 P1 Pt1 114.52(14) . . ?
O2 P2 C6 105.83(18) . . ?
O2 P2 C16 98.06(18) . . ?
C6 P2 C16 105.0(2) . . ?
O2 P2 Pt1 113.52(13) . . ?
C6 P2 Pt1 111.95(14) . . ?
C16 P2 Pt1 120.77(13) . . ?
C21 O1 P1 125.5(3) . . ?
C33 O2 P2 122.8(3) 5_575 . ?
C5 C1 C2 106.9(4) . . ?
C5 C1 P1 132.2(3) . . ?
C2 C1 P1 120.9(3) . . ?
C5 C1 Fe1 69.4(3) . . ?
C2 C1 Fe1 68.5(2) . . ?
P1 C1 Fe1 125.6(2) . . ?
C3 C2 C1 107.9(4) . . ?
C3 C2 Fe1 70.2(3) . . ?
C1 C2 Fe1 70.2(2) . . ?
C4 C3 C2 108.0(4) . . ?
C4 C3 Fe1 69.9(3) . . ?
C2 C3 Fe1 69.2(3) . . ?
C3 C4 C5 109.2(4) . . ?
C3 C4 Fe1 70.0(3) . . ?
C5 C4 Fe1 69.8(3) . . ?
C4 C5 C1 107.9(4) . . ?
C4 C5 Fe1 69.7(3) . . ?
C1 C5 Fe1 70.0(2) . . ?
C10 C6 C7 107.9(4) . . ?
C10 C6 P2 131.2(3) . . ?
C7 C6 P2 120.5(4) . . ?
C10 C6 Fe1 70.9(2) . . ?
C7 C6 Fe1 69.5(2) . . ?
P2 C6 Fe1 119.6(2) . . ?
C8 C7 C6 108.0(4) . . ?
C8 C7 Fe1 71.1(3) . . ?
C6 C7 Fe1 69.1(3) . . ?
C7 C8 C9 108.2(4) . . ?
C7 C8 Fe1 68.6(3) . . ?
C9 C8 Fe1 70.0(3) . . ?
C10 C9 C8 107.8(5) . . ?
C10 C9 Fe1 69.3(3) . . ?
C8 C9 Fe1 69.7(3) . . ?
C6 C10 C9 108.0(4) . . ?
C6 C10 Fe1 68.5(2) . . ?
C9 C10 Fe1 70.2(3) . . ?
C15 C11 C12 107.3(4) . . ?
C15 C11 P1 133.1(3) . . ?
C12 C11 P1 119.6(3) . . ?
C15 C11 Fe2 70.9(3) . . ?
C12 C11 Fe2 69.6(2) . . ?
P1 C11 Fe2 125.0(2) . . ?
C13 C12 C11 108.2(4) . . ?
C13 C12 Fe2 70.9(3) . . ?
C11 C12 Fe2 68.7(2) . . ?
C12 C13 C14 107.9(4) . . ?
C12 C13 Fe2 68.4(2) . . ?
C14 C13 Fe2 70.5(3) . . ?
C15 C14 C13 108.6(4) . . ?
C15 C14 Fe2 69.1(3) . . ?
C13 C14 Fe2 69.3(3) . . ?
C14 C15 C11 108.0(4) . . ?
C14 C15 Fe2 70.7(3) . . ?
C11 C15 Fe2 67.9(2) . . ?
C17 C16 C20 106.8(4) . . ?
C17 C16 P2 118.6(3) . . ?
C20 C16 P2 134.6(3) . . ?
C17 C16 Fe2 69.3(2) . . ?
C20 C16 Fe2 69.3(3) . . ?
P2 C16 Fe2 124.2(2) . . ?
C18 C17 C16 108.3(4) . . ?
C18 C17 Fe2 70.0(3) . . ?
C16 C17 Fe2 69.4(2) . . ?
C19 C18 C17 108.2(4) . . ?
C19 C18 Fe2 70.0(3) . . ?
C17 C18 Fe2 69.1(2) . . ?
C18 C19 C20 108.5(4) . . ?
C18 C19 Fe2 70.0(3) . . ?
C20 C19 Fe2 69.0(3) . . ?
C19 C20 C16 108.2(4) . . ?
C19 C20 Fe2 70.1(3) . . ?
C16 C20 Fe2 69.5(2) . . ?
C26 C21 O1 117.1(4) . . ?
C26 C21 C22 120.2(4) . . ?
O1 C21 C22 122.6(4) . . ?
C23 C22 C21 118.8(4) . . ?
C22 C23 C24 122.7(4) . . ?
C25 C24 C23 116.7(4) . . ?
C25 C24 C27 123.6(4) . . ?
C23 C24 C27 119.3(4) . . ?
C24 C25 C26 122.1(4) . . ?
C21 C26 C25 119.5(4) . . ?
C24 C27 C30 106.3(3) . . ?
C24 C27 C28 109.5(4) . . ?
C30 C27 C28 112.9(4) . . ?
C24 C27 C29 112.5(4) . . ?
C30 C27 C29 108.5(4) . . ?
C28 C27 C29 107.3(5) . . ?
C35 C30 C31 117.1(4) . . ?
C35 C30 C27 124.6(4) . . ?
C31 C30 C27 118.1(4) . . ?
C32 C31 C30 121.8(4) . . ?
C33 C32 C31 118.8(4) . . ?
C34 C33 C32 121.1(4) . . ?
C34 C33 O2 121.0(4) . 5_575 ?
C32 C33 O2 117.9(4) . 5_575 ?
C33 C34 C35 119.4(4) . . ?
C30 C35 C34 121.5(4) . . ?
C37 C36 C38 142.7(4) . . ?
C37 C36 Pt1 70.8(3) . . ?
C38 C36 Pt1 146.2(3) . . ?
C36 C37 C44 144.7(4) . . ?
C36 C37 Pt1 71.5(3) . . ?
C44 C37 Pt1 143.3(3) . . ?
C39 C38 C43 118.3(4) . . ?
C39 C38 C36 120.3(4) . . ?
C43 C38 C36 121.4(4) . . ?
C40 C39 C38 120.5(5) . . ?
C41 C40 C39 120.4(5) . . ?
C40 C41 C42 120.0(5) . . ?
C41 C42 C43 119.8(6) . . ?
C42 C43 C38 120.9(5) . . ?
C49 C44 C45 118.2(5) . . ?
C49 C44 C37 120.8(4) . . ?
C45 C44 C37 121.0(5) . . ?
C44 C45 C46 120.0(6) . . ?
C47 C46 C45 120.7(6) . . ?
C46 C47 C48 119.6(5) . . ?
C47 C48 C49 121.1(6) . . ?
C48 C49 C44 120.3(5) . . ?
C55 C50 C51 120.0(9) . . ?
C52 C51 C50 120.6(10) . . ?
C51 C52 C53 118.9(9) . . ?
C54 C53 C52 119.3(9) . . ?
C55 C54 C53 120.3(10) . . ?
C50 C55 C54 121.0(10) . . ?
C57 C56 C61 122.0(13) . . ?
C56 C57 C58 121.1(13) . . ?
C57 C58 C59 118.7(11) . . ?
C60 C59 C58 116.0(12) . . ?
C61 C60 C59 121.2(13) . . ?
C60 C61 C56 120.9(13) . . ?
C67 C62 C63 121.8(13) . . ?
C64 C63 C62 117.0(13) . . ?
C65 C64 C63 120.4(13) . . ?
C64 C65 C66 118.7(12) . . ?
C67 C66 C65 123.1(12) . . ?
C62 C67 C66 118.9(12) . . ?
C69 C68 C68 114.2(8) . 2 ?
C70 C69 C68 122.1(11) . . ?
C70 C70 C69 123.7(8) 2 . ?

loop_
_geom_bond_atom_site_label_1
_geom_bond_atom_site_label_2
_geom_bond_distance
_geom_bond_site_symmetry_2
_geom_bond_publ_flag
Pt1 C37 2.044(4) . ?
Pt1 C36 2.053(4) . ?
Pt1 P1 2.2593(10) . ?
Pt1 P2 2.2653(10) . ?
Fe1 C6 2.031(4) . ?
Fe1 C7 2.037(5) . ?
Fe1 C2 2.044(5) . ?
Fe1 C3 2.058(5) . ?
Fe1 C4 2.057(5) . ?
Fe1 C5 2.059(5) . ?
Fe1 C10 2.063(4) . ?
Fe1 C1 2.067(4) . ?
Fe1 C8 2.069(5) . ?
Fe1 C9 2.074(5) . ?
Fe2 C11 2.012(4) . ?
Fe2 C12 2.024(4) . ?
Fe2 C20 2.035(5) . ?
Fe2 C16 2.038(4) . ?
Fe2 C17 2.036(4) . ?
Fe2 C18 2.049(5) . ?
Fe2 C19 2.049(5) . ?
Fe2 C15 2.053(4) . ?
Fe2 C13 2.059(5) . ?
Fe2 C14 2.074(5) . ?
P1 O1 1.652(3) . ?
P1 C11 1.793(4) . ?
P1 C1 1.818(4) . ?
P2 O2 1.656(3) . ?
P2 C6 1.802(4) . ?
P2 C16 1.819(4) . ?
O1 C21 1.385(5) . ?
O2 C33 1.399(5) 5_575 ?
C1 C5 1.433(6) . ?
C1 C2 1.452(6) . ?
C2 C3 1.424(7) . ?
C3 C4 1.410(8) . ?
C4 C5 1.422(7) . ?
C6 C10 1.420(6) . ?
C6 C7 1.435(6) . ?
C7 C8 1.416(7) . ?
C8 C9 1.428(8) . ?
C9 C10 1.431(6) . ?
C11 C15 1.430(6) . ?
C11 C12 1.435(6) . ?
C12 C13 1.420(6) . ?
C13 C14 1.420(7) . ?
C14 C15 1.418(7) . ?
C16 C17 1.434(5) . ?
C16 C20 1.433(6) . ?
C17 C18 1.427(7) . ?
C18 C19 1.402(8) . ?
C19 C20 1.426(7) . ?
C21 C26 1.383(6) . ?
C21 C22 1.394(6) . ?
C22 C23 1.377(6) . ?
C23 C24 1.401(6) . ?
C24 C25 1.386(7) . ?
C24 C27 1.513(6) . ?
C25 C26 1.388(6) . ?
C27 C30 1.530(6) . ?
C27 C28 1.539(7) . ?
C27 C29 1.547(7) . ?
C30 C35 1.387(7) . ?
C30 C31 1.396(7) . ?
C31 C32 1.386(6) . ?
C32 C33 1.381(6) . ?
C33 C34 1.362(6) . ?
C33 O2 1.399(5) 5_575 ?
C34 C35 1.396(7) . ?
C36 C37 1.323(6) . ?
C36 C38 1.457(6) . ?
C37 C44 1.448(6) . ?
C38 C39 1.392(6) . ?
C38 C43 1.386(7) . ?
C39 C40 1.384(7) . ?
C40 C41 1.370(9) . ?
C41 C42 1.377(9) . ?
C42 C43 1.387(8) . ?
C44 C49 1.385(7) . ?
C44 C45 1.397(7) . ?
C45 C46 1.401(8) . ?
C46 C47 1.353(10) . ?
C47 C48 1.369(10) . ?
C48 C49 1.384(7) . ?
C50 C55 1.333(14) . ?
C50 C51 1.377(14) . ?
C51 C52 1.329(14) . ?
C52 C53 1.410(15) . ?
C53 C54 1.352(15) . ?
C54 C55 1.343(14) . ?
C56 C57 1.332(13) . ?
C56 C61 1.348(15) . ?
C57 C58 1.333(18) . ?
C58 C59 1.49(2) . ?
C59 C60 1.38(2) . ?
C60 C61 1.333(16) . ?
C62 C67 1.313(15) . ?
C62 C63 1.398(19) . ?
C63 C64 1.38(2) . ?
C64 C65 1.351(19) . ?
C65 C66 1.338(15) . ?
C66 C67 1.340(14) . ?
C68 C69 1.344(18) . ?
C68 C68 1.55(3) 2 ?
C69 C70 1.274(16) . ?
C70 C70 1.24(2) 2 ?

loop_
_geom_torsion_atom_site_label_1
_geom_torsion_atom_site_label_2
_geom_torsion_atom_site_label_3
_geom_torsion_atom_site_label_4
_geom_torsion
_geom_torsion_site_symmetry_1
_geom_torsion_site_symmetry_2
_geom_torsion_site_symmetry_3
_geom_torsion_site_symmetry_4
_geom_torsion_publ_flag
C37 Pt1 P1 O1 4.6(2) . . . . ?
C36 Pt1 P1 O1 4.7(3) . . . . ?
P2 Pt1 P1 O1 -177.42(14) . . . . ?
C37 Pt1 P1 C11 114.9(2) . . . . ?
C36 Pt1 P1 C11 115.0(3) . . . . ?
P2 Pt1 P1 C11 -67.08(15) . . . . ?
C37 Pt1 P1 C1 -120.3(2) . . . . ?
C36 Pt1 P1 C1 -120.3(3) . . . . ?
P2 Pt1 P1 C1 57.63(15) . . . . ?
C37 Pt1 P2 O2 -18.3(3) . . . . ?
C36 Pt1 P2 O2 -15.43(19) . . . . ?
P1 Pt1 P2 O2 165.55(13) . . . . ?
C37 Pt1 P2 C6 101.5(3) . . . . ?
C36 Pt1 P2 C6 104.3(2) . . . . ?
P1 Pt1 P2 C6 -74.70(16) . . . . ?
C37 Pt1 P2 C16 -134.2(3) . . . . ?
C36 Pt1 P2 C16 -131.4(2) . . . . ?
P1 Pt1 P2 C16 49.63(16) . . . . ?
C11 P1 O1 C21 162.9(4) . . . . ?
C1 P1 O1 C21 52.3(4) . . . . ?
Pt1 P1 O1 C21 -77.9(4) . . . . ?
C6 P2 O2 C33 -1.3(4) . . . 5_575 ?
C16 P2 O2 C33 -109.4(4) . . . 5_575 ?
Pt1 P2 O2 C33 121.9(3) . . . 5_575 ?
O1 P1 C1 C5 109.2(4) . . . . ?
C11 P1 C1 C5 10.4(5) . . . . ?
Pt1 P1 C1 C5 -115.8(4) . . . . ?
O1 P1 C1 C2 -72.6(4) . . . . ?
C11 P1 C1 C2 -171.5(3) . . . . ?
Pt1 P1 C1 C2 62.4(4) . . . . ?
O1 P1 C1 Fe1 -157.1(2) . . . . ?
C11 P1 C1 Fe1 104.1(3) . . . . ?
Pt1 P1 C1 Fe1 -22.1(3) . . . . ?
C6 Fe1 C1 C5 115.5(3) . . . . ?
C7 Fe1 C1 C5 159.9(3) . . . . ?
C2 Fe1 C1 C5 -118.9(4) . . . . ?
C3 Fe1 C1 C5 -81.0(3) . . . . ?
C4 Fe1 C1 C5 -37.8(3) . . . . ?
C10 Fe1 C1 C5 74.9(3) . . . . ?
C8 Fe1 C1 C5 -164.0(4) . . . . ?
C9 Fe1 C1 C5 38.6(10) . . . . ?
C6 Fe1 C1 C2 -125.7(3) . . . . ?
C7 Fe1 C1 C2 -81.2(3) . . . . ?
C3 Fe1 C1 C2 37.9(3) . . . . ?
C4 Fe1 C1 C2 81.1(3) . . . . ?
C5 Fe1 C1 C2 118.9(4) . . . . ?
C10 Fe1 C1 C2 -166.2(3) . . . . ?
C8 Fe1 C1 C2 -45.2(5) . . . . ?
C9 Fe1 C1 C2 157.5(9) . . . . ?
C6 Fe1 C1 P1 -12.3(3) . . . . ?
C7 Fe1 C1 P1 32.1(3) . . . . ?
C2 Fe1 C1 P1 113.3(4) . . . . ?
C3 Fe1 C1 P1 151.2(4) . . . . ?
C4 Fe1 C1 P1 -165.6(4) . . . . ?
C5 Fe1 C1 P1 -127.8(4) . . . . ?
C10 Fe1 C1 P1 -52.9(4) . . . . ?
C8 Fe1 C1 P1 68.2(5) . . . . ?
C9 Fe1 C1 P1 -89.2(10) . . . . ?
C5 C1 C2 C3 -1.4(5) . . . . ?
P1 C1 C2 C3 -179.9(3) . . . . ?
Fe1 C1 C2 C3 -60.3(3) . . . . ?
C5 C1 C2 Fe1 58.9(3) . . . . ?
P1 C1 C2 Fe1 -119.6(3) . . . . ?
C6 Fe1 C2 C3 -165.5(3) . . . . ?
C7 Fe1 C2 C3 -126.2(3) . . . . ?
C4 Fe1 C2 C3 37.2(3) . . . . ?
C5 Fe1 C2 C3 80.8(3) . . . . ?
C10 Fe1 C2 C3 175.3(9) . . . . ?
C1 Fe1 C2 C3 118.6(4) . . . . ?
C8 Fe1 C2 C3 -84.3(3) . . . . ?
C9 Fe1 C2 C3 -53.2(5) . . . . ?
C6 Fe1 C2 C1 75.9(3) . . . . ?
C7 Fe1 C2 C1 115.2(3) . . . . ?
C3 Fe1 C2 C1 -118.6(4) . . . . ?
C4 Fe1 C2 C1 -81.3(3) . . . . ?
C5 Fe1 C2 C1 -37.7(3) . . . . ?
C10 Fe1 C2 C1 56.7(10) . . . . ?
C8 Fe1 C2 C1 157.1(3) . . . . ?
C9 Fe1 C2 C1 -171.8(4) . . . . ?
C1 C2 C3 C4 0.9(5) . . . . ?
Fe1 C2 C3 C4 -59.4(4) . . . . ?
C1 C2 C3 Fe1 60.3(3) . . . . ?
C6 Fe1 C3 C4 167.0(6) . . . . ?
C7 Fe1 C3 C4 -169.1(3) . . . . ?
C2 Fe1 C3 C4 119.4(4) . . . . ?
C5 Fe1 C3 C4 37.0(3) . . . . ?
C10 Fe1 C3 C4 -58.4(6) . . . . ?
C1 Fe1 C3 C4 80.9(3) . . . . ?
C8 Fe1 C3 C4 -129.9(3) . . . . ?
C9 Fe1 C3 C4 -88.3(4) . . . . ?
C6 Fe1 C3 C2 47.5(8) . . . . ?
C7 Fe1 C3 C2 71.4(4) . . . . ?
C4 Fe1 C3 C2 -119.4(4) . . . . ?
C5 Fe1 C3 C2 -82.4(3) . . . . ?
C10 Fe1 C3 C2 -177.9(4) . . . . ?
C1 Fe1 C3 C2 -38.5(3) . . . . ?
C8 Fe1 C3 C2 110.7(3) . . . . ?
C9 Fe1 C3 C2 152.3(3) . . . . ?
C2 C3 C4 C5 -0.1(6) . . . . ?
Fe1 C3 C4 C5 -59.0(3) . . . . ?
C2 C3 C4 Fe1 58.9(3) . . . . ?
C6 Fe1 C4 C3 -171.8(4) . . . . ?
C7 Fe1 C4 C3 31.8(8) . . . . ?
C2 Fe1 C4 C3 -37.7(3) . . . . ?
C5 Fe1 C4 C3 -120.4(4) . . . . ?
C10 Fe1 C4 C3 151.9(3) . . . . ?
C1 Fe1 C4 C3 -82.5(3) . . . . ?
C8 Fe1 C4 C3 67.5(4) . . . . ?
C9 Fe1 C4 C3 109.0(3) . . . . ?
C6 Fe1 C4 C5 -51.4(6) . . . . ?
C7 Fe1 C4 C5 152.2(6) . . . . ?
C2 Fe1 C4 C5 82.7(3) . . . . ?
C3 Fe1 C4 C5 120.4(4) . . . . ?
C10 Fe1 C4 C5 -87.7(3) . . . . ?
C1 Fe1 C4 C5 37.9(3) . . . . ?
C8 Fe1 C4 C5 -172.0(3) . . . . ?
C9 Fe1 C4 C5 -130.6(3) . . . . ?
C3 C4 C5 C1 -0.7(6) . . . . ?
Fe1 C4 C5 C1 -59.8(3) . . . . ?
C3 C4 C5 Fe1 59.1(4) . . . . ?
C2 C1 C5 C4 1.3(5) . . . . ?
P1 C1 C5 C4 179.6(4) . . . . ?
Fe1 C1 C5 C4 59.7(3) . . . . ?
C2 C1 C5 Fe1 -58.4(3) . . . . ?
P1 C1 C5 Fe1 119.9(4) . . . . ?
C6 Fe1 C5 C4 157.2(3) . . . . ?
C7 Fe1 C5 C4 -162.0(4) . . . . ?
C2 Fe1 C5 C4 -80.5(3) . . . . ?
C3 Fe1 C5 C4 -36.7(3) . . . . ?
C10 Fe1 C5 C4 112.8(3) . . . . ?
C1 Fe1 C5 C4 -118.9(4) . . . . ?
C8 Fe1 C5 C4 27.0(9) . . . . ?
C9 Fe1 C5 C4 70.2(4) . . . . ?
C6 Fe1 C5 C1 -84.0(3) . . . . ?
C7 Fe1 C5 C1 -43.2(5) . . . . ?
C2 Fe1 C5 C1 38.4(2) . . . . ?
C3 Fe1 C5 C1 82.2(3) . . . . ?
C4 Fe1 C5 C1 118.9(4) . . . . ?
C10 Fe1 C5 C1 -128.3(3) . . . . ?
C8 Fe1 C5 C1 145.9(8) . . . . ?
C9 Fe1 C5 C1 -170.9(2) . . . . ?
O2 P2 C6 C10 -93.7(4) . . . . ?
C16 P2 C6 C10 9.4(5) . . . . ?
Pt1 P2 C6 C10 142.1(4) . . . . ?
O2 P2 C6 C7 94.0(4) . . . . ?
C16 P2 C6 C7 -162.9(3) . . . . ?
Pt1 P2 C6 C7 -30.1(4) . . . . ?
O2 P2 C6 Fe1 176.4(2) . . . . ?
C16 P2 C6 Fe1 -80.5(3) . . . . ?
Pt1 P2 C6 Fe1 52.3(3) . . . . ?
C7 Fe1 C6 C10 118.5(4) . . . . ?
C2 Fe1 C6 C10 -173.8(3) . . . . ?
C3 Fe1 C6 C10 148.8(7) . . . . ?
C4 Fe1 C6 C10 -51.2(5) . . . . ?
C5 Fe1 C6 C10 -87.5(3) . . . . ?
C1 Fe1 C6 C10 -130.9(3) . . . . ?
C8 Fe1 C6 C10 80.9(3) . . . . ?
C9 Fe1 C6 C10 37.4(3) . . . . ?
C2 Fe1 C6 C7 67.7(3) . . . . ?
C3 Fe1 C6 C7 30.3(8) . . . . ?
C4 Fe1 C6 C7 -169.7(4) . . . . ?
C5 Fe1 C6 C7 154.0(3) . . . . ?
C10 Fe1 C6 C7 -118.5(4) . . . . ?
C1 Fe1 C6 C7 110.6(3) . . . . ?
C8 Fe1 C6 C7 -37.6(3) . . . . ?
C9 Fe1 C6 C7 -81.1(3) . . . . ?
C7 Fe1 C6 P2 -114.2(4) . . . . ?
C2 Fe1 C6 P2 -46.5(4) . . . . ?
C3 Fe1 C6 P2 -84.0(7) . . . . ?
C4 Fe1 C6 P2 76.0(5) . . . . ?
C5 Fe1 C6 P2 39.7(3) . . . . ?
C10 Fe1 C6 P2 127.3(4) . . . . ?
C1 Fe1 C6 P2 -3.7(3) . . . . ?
C8 Fe1 C6 P2 -151.8(3) . . . . ?
C9 Fe1 C6 P2 164.6(3) . . . . ?
C10 C6 C7 C8 -0.1(5) . . . . ?
P2 C6 C7 C8 173.8(3) . . . . ?
Fe1 C6 C7 C8 60.7(3) . . . . ?
C10 C6 C7 Fe1 -60.8(3) . . . . ?
P2 C6 C7 Fe1 113.1(3) . . . . ?
C6 Fe1 C7 C8 -118.7(4) . . . . ?
C2 Fe1 C7 C8 110.5(3) . . . . ?
C3 Fe1 C7 C8 70.7(4) . . . . ?
C4 Fe1 C7 C8 46.3(8) . . . . ?
C5 Fe1 C7 C8 -176.6(4) . . . . ?
C10 Fe1 C7 C8 -80.8(3) . . . . ?
C1 Fe1 C7 C8 153.1(3) . . . . ?
C9 Fe1 C7 C8 -37.1(3) . . . . ?
C2 Fe1 C7 C6 -130.8(3) . . . . ?
C3 Fe1 C7 C6 -170.5(3) . . . . ?
C4 Fe1 C7 C6 165.0(6) . . . . ?
C5 Fe1 C7 C6 -57.9(5) . . . . ?
C10 Fe1 C7 C6 37.9(3) . . . . ?
C1 Fe1 C7 C6 -88.2(3) . . . . ?
C8 Fe1 C7 C6 118.7(4) . . . . ?
C9 Fe1 C7 C6 81.6(3) . . . . ?
C6 C7 C8 C9 -0.5(5) . . . . ?
Fe1 C7 C8 C9 59.0(4) . . . . ?
C6 C7 C8 Fe1 -59.5(3) . . . . ?
C6 Fe1 C8 C7 38.5(3) . . . . ?
C2 Fe1 C8 C7 -84.5(3) . . . . ?
C3 Fe1 C8 C7 -126.6(3) . . . . ?
C4 Fe1 C8 C7 -164.6(3) . . . . ?
C5 Fe1 C8 C7 173.8(7) . . . . ?
C10 Fe1 C8 C7 82.3(3) . . . . ?
C1 Fe1 C8 C7 -53.4(5) . . . . ?
C9 Fe1 C8 C7 120.0(4) . . . . ?
C6 Fe1 C8 C9 -81.5(3) . . . . ?
C7 Fe1 C8 C9 -120.0(4) . . . . ?
C2 Fe1 C8 C9 155.5(3) . . . . ?
C3 Fe1 C8 C9 113.4(3) . . . . ?
C4 Fe1 C8 C9 75.4(4) . . . . ?
C5 Fe1 C8 C9 53.8(9) . . . . ?
C10 Fe1 C8 C9 -37.7(3) . . . . ?
C1 Fe1 C8 C9 -173.4(3) . . . . ?
C7 C8 C9 C10 0.9(6) . . . . ?
Fe1 C8 C9 C10 59.0(3) . . . . ?
C7 C8 C9 Fe1 -58.1(3) . . . . ?
C6 Fe1 C9 C10 -37.5(3) . . . . ?
C7 Fe1 C9 C10 -82.1(3) . . . . ?
C2 Fe1 C9 C10 -165.6(4) . . . . ?
C3 Fe1 C9 C10 158.7(3) . . . . ?
C4 Fe1 C9 C10 115.9(3) . . . . ?
C5 Fe1 C9 C10 75.7(4) . . . . ?
C1 Fe1 C9 C10 43.5(11) . . . . ?
C8 Fe1 C9 C10 -119.3(4) . . . . ?
C6 Fe1 C9 C8 81.8(3) . . . . ?
C7 Fe1 C9 C8 37.2(3) . . . . ?
C2 Fe1 C9 C8 -46.4(5) . . . . ?
C3 Fe1 C9 C8 -82.0(4) . . . . ?
C4 Fe1 C9 C8 -124.9(3) . . . . ?
C5 Fe1 C9 C8 -165.1(3) . . . . ?
C10 Fe1 C9 C8 119.3(4) . . . . ?
C1 Fe1 C9 C8 162.8(9) . . . . ?
C7 C6 C10 C9 0.7(5) . . . . ?
P2 C6 C10 C9 -172.3(4) . . . . ?
Fe1 C6 C10 C9 -59.3(3) . . . . ?
C7 C6 C10 Fe1 59.9(3) . . . . ?
P2 C6 C10 Fe1 -113.0(4) . . . . ?
C8 C9 C10 C6 -1.0(5) . . . . ?
Fe1 C9 C10 C6 58.2(3) . . . . ?
C8 C9 C10 Fe1 -59.2(3) . . . . ?
C7 Fe1 C10 C6 -38.6(3) . . . . ?
C2 Fe1 C10 C6 23.5(10) . . . . ?
C3 Fe1 C10 C6 -163.0(4) . . . . ?
C4 Fe1 C10 C6 157.3(3) . . . . ?
C5 Fe1 C10 C6 113.1(3) . . . . ?
C1 Fe1 C10 C6 70.5(3) . . . . ?
C8 Fe1 C10 C6 -82.1(3) . . . . ?
C9 Fe1 C10 C6 -119.6(4) . . . . ?
C6 Fe1 C10 C9 119.6(4) . . . . ?
C7 Fe1 C10 C9 81.1(3) . . . . ?
C2 Fe1 C10 C9 143.2(9) . . . . ?
C3 Fe1 C10 C9 -43.3(6) . . . . ?
C4 Fe1 C10 C9 -83.1(4) . . . . ?
C5 Fe1 C10 C9 -127.3(3) . . . . ?
C1 Fe1 C10 C9 -169.8(3) . . . . ?
C8 Fe1 C10 C9 37.5(3) . . . . ?
O1 P1 C11 C15 -83.8(5) . . . . ?
C1 P1 C11 C15 20.9(5) . . . . ?
Pt1 P1 C11 C15 148.5(4) . . . . ?
O1 P1 C11 C12 95.0(3) . . . . ?
C1 P1 C11 C12 -160.3(3) . . . . ?
Pt1 P1 C11 C12 -32.6(4) . . . . ?
O1 P1 C11 Fe2 179.8(3) . . . . ?
C1 P1 C11 Fe2 -75.5(3) . . . . ?
Pt1 P1 C11 Fe2 52.2(3) . . . . ?
C12 Fe2 C11 C15 117.6(4) . . . . ?
C20 Fe2 C11 C15 -90.0(3) . . . . ?
C16 Fe2 C11 C15 -133.3(3) . . . . ?
C17 Fe2 C11 C15 -173.8(3) . . . . ?
C18 Fe2 C11 C15 156.2(8) . . . . ?
C19 Fe2 C11 C15 -56.1(5) . . . . ?
C13 Fe2 C11 C15 80.2(3) . . . . ?
C14 Fe2 C11 C15 37.0(3) . . . . ?
C20 Fe2 C11 C12 152.4(3) . . . . ?
C16 Fe2 C11 C12 109.1(3) . . . . ?
C17 Fe2 C11 C12 68.6(3) . . . . ?
C18 Fe2 C11 C12 38.6(9) . . . . ?
C19 Fe2 C11 C12 -173.7(4) . . . . ?
C15 Fe2 C11 C12 -117.6(4) . . . . ?
C13 Fe2 C11 C12 -37.4(3) . . . . ?
C14 Fe2 C11 C12 -80.6(3) . . . . ?
C12 Fe2 C11 P1 -112.5(4) . . . . ?
C20 Fe2 C11 P1 39.9(4) . . . . ?
C16 Fe2 C11 P1 -3.4(3) . . . . ?
C17 Fe2 C11 P1 -43.9(4) . . . . ?
C18 Fe2 C11 P1 -73.9(9) . . . . ?
C19 Fe2 C11 P1 73.8(5) . . . . ?
C15 Fe2 C11 P1 129.9(4) . . . . ?
C13 Fe2 C11 P1 -149.9(3) . . . . ?
C14 Fe2 C11 P1 166.9(3) . . . . ?
C15 C11 C12 C13 -1.1(5) . . . . ?
P1 C11 C12 C13 179.8(3) . . . . ?
Fe2 C11 C12 C13 60.2(3) . . . . ?
C15 C11 C12 Fe2 -61.3(3) . . . . ?
P1 C11 C12 Fe2 119.6(3) . . . . ?
C11 Fe2 C12 C13 -119.3(4) . . . . ?
C20 Fe2 C12 C13 -174.9(4) . . . . ?
C16 Fe2 C12 C13 153.2(3) . . . . ?
C17 Fe2 C12 C13 110.1(3) . . . . ?
C18 Fe2 C12 C13 70.9(3) . . . . ?
C19 Fe2 C12 C13 47.9(10) . . . . ?
C15 Fe2 C12 C13 -80.6(3) . . . . ?
C14 Fe2 C12 C13 -37.3(3) . . . . ?
C20 Fe2 C12 C11 -55.5(5) . . . . ?
C16 Fe2 C12 C11 -87.5(3) . . . . ?
C17 Fe2 C12 C11 -130.5(2) . . . . ?
C18 Fe2 C12 C11 -169.8(3) . . . . ?
C19 Fe2 C12 C11 167.2(8) . . . . ?
C15 Fe2 C12 C11 38.7(2) . . . . ?
C13 Fe2 C12 C11 119.3(4) . . . . ?
C14 Fe2 C12 C11 82.0(3) . . . . ?
C11 C12 C13 C14 0.9(5) . . . . ?
Fe2 C12 C13 C14 59.7(3) . . . . ?
C11 C12 C13 Fe2 -58.8(3) . . . . ?
C11 Fe2 C13 C12 38.3(3) . . . . ?
C20 Fe2 C13 C12 166.6(9) . . . . ?
C16 Fe2 C13 C12 -50.6(4) . . . . ?
C17 Fe2 C13 C12 -85.4(3) . . . . ?
C18 Fe2 C13 C12 -128.6(3) . . . . ?
C19 Fe2 C13 C12 -167.0(3) . . . . ?
C15 Fe2 C13 C12 82.6(3) . . . . ?
C14 Fe2 C13 C12 119.4(4) . . . . ?
C11 Fe2 C13 C14 -81.1(3) . . . . ?
C12 Fe2 C13 C14 -119.4(4) . . . . ?
C20 Fe2 C13 C14 47.3(11) . . . . ?
C16 Fe2 C13 C14 -170.0(3) . . . . ?
C17 Fe2 C13 C14 155.3(3) . . . . ?
C18 Fe2 C13 C14 112.1(3) . . . . ?
C19 Fe2 C13 C14 73.7(4) . . . . ?
C15 Fe2 C13 C14 -36.7(3) . . . . ?
C12 C13 C14 C15 -0.3(6) . . . . ?
Fe2 C13 C14 C15 58.0(4) . . . . ?
C12 C13 C14 Fe2 -58.3(3) . . . . ?
C11 Fe2 C14 C15 -37.9(3) . . . . ?
C12 Fe2 C14 C15 -82.8(3) . . . . ?
C20 Fe2 C14 C15 70.3(4) . . . . ?
C16 Fe2 C14 C15 28.1(12) . . . . ?
C17 Fe2 C14 C15 -167.4(4) . . . . ?
C18 Fe2 C14 C15 154.8(3) . . . . ?
C19 Fe2 C14 C15 111.6(3) . . . . ?
C13 Fe2 C14 C15 -120.6(4) . . . . ?
C11 Fe2 C14 C13 82.7(3) . . . . ?
C12 Fe2 C14 C13 37.8(3) . . . . ?
C20 Fe2 C14 C13 -169.1(3) . . . . ?
C16 Fe2 C14 C13 148.7(10) . . . . ?
C17 Fe2 C14 C13 -46.8(5) . . . . ?
C18 Fe2 C14 C13 -84.6(3) . . . . ?
C19 Fe2 C14 C13 -127.8(3) . . . . ?
C15 Fe2 C14 C13 120.6(4) . . . . ?
C13 C14 C15 C11 -0.4(6) . . . . ?
Fe2 C14 C15 C11 57.8(3) . . . . ?
C13 C14 C15 Fe2 -58.2(3) . . . . ?
C12 C11 C15 C14 0.9(5) . . . . ?
P1 C11 C15 C14 179.9(4) . . . . ?
Fe2 C11 C15 C14 -59.5(3) . . . . ?
C12 C11 C15 Fe2 60.5(3) . . . . ?
P1 C11 C15 Fe2 -120.6(4) . . . . ?
C11 Fe2 C15 C14 119.7(4) . . . . ?
C12 Fe2 C15 C14 80.6(3) . . . . ?
C20 Fe2 C15 C14 -131.4(3) . . . . ?
C16 Fe2 C15 C14 -173.7(3) . . . . ?
C17 Fe2 C15 C14 145.2(9) . . . . ?
C18 Fe2 C15 C14 -49.7(5) . . . . ?
C19 Fe2 C15 C14 -87.2(4) . . . . ?
C13 Fe2 C15 C14 36.8(3) . . . . ?
C12 Fe2 C15 C11 -39.1(3) . . . . ?
C20 Fe2 C15 C11 108.8(3) . . . . ?
C16 Fe2 C15 C11 66.6(3) . . . . ?
C17 Fe2 C15 C11 25.4(11) . . . . ?
C18 Fe2 C15 C11 -169.5(4) . . . . ?
C19 Fe2 C15 C11 153.0(3) . . . . ?
C13 Fe2 C15 C11 -83.0(3) . . . . ?
C14 Fe2 C15 C11 -119.7(4) . . . . ?
O2 P2 C16 C17 -52.1(3) . . . . ?
C6 P2 C16 C17 -160.9(3) . . . . ?
Pt1 P2 C16 C17 71.5(3) . . . . ?
O2 P2 C16 C20 130.5(4) . . . . ?
C6 P2 C16 C20 21.7(5) . . . . ?
Pt1 P2 C16 C20 -105.9(4) . . . . ?
O2 P2 C16 Fe2 -135.4(2) . . . . ?
C6 P2 C16 Fe2 115.7(3) . . . . ?
Pt1 P2 C16 Fe2 -11.8(3) . . . . ?
C11 Fe2 C16 C17 -129.4(3) . . . . ?
C12 Fe2 C16 C17 -85.4(3) . . . . ?
C20 Fe2 C16 C17 118.2(4) . . . . ?
C18 Fe2 C16 C17 37.5(3) . . . . ?
C19 Fe2 C16 C17 80.5(3) . . . . ?
C15 Fe2 C16 C17 -168.6(3) . . . . ?
C13 Fe2 C16 C17 -51.6(4) . . . . ?
C14 Fe2 C16 C17 167.8(10) . . . . ?
C11 Fe2 C16 C20 112.4(3) . . . . ?
C12 Fe2 C16 C20 156.4(3) . . . . ?
C17 Fe2 C16 C20 -118.2(4) . . . . ?
C18 Fe2 C16 C20 -80.6(3) . . . . ?
C19 Fe2 C16 C20 -37.7(3) . . . . ?
C15 Fe2 C16 C20 73.3(3) . . . . ?
C13 Fe2 C16 C20 -169.8(3) . . . . ?
C14 Fe2 C16 C20 49.6(11) . . . . ?
C11 Fe2 C16 P2 -18.2(3) . . . . ?
C12 Fe2 C16 P2 25.8(3) . . . . ?
C20 Fe2 C16 P2 -130.6(4) . . . . ?
C17 Fe2 C16 P2 111.2(4) . . . . ?
C18 Fe2 C16 P2 148.7(3) . . . . ?
C19 Fe2 C16 P2 -168.3(3) . . . . ?
C15 Fe2 C16 P2 -57.4(4) . . . . ?
C13 Fe2 C16 P2 59.6(4) . . . . ?
C14 Fe2 C16 P2 -81.0(11) . . . . ?
C20 C16 C17 C18 0.0(5) . . . . ?
P2 C16 C17 C18 -178.1(3) . . . . ?
Fe2 C16 C17 C18 -59.4(3) . . . . ?
C20 C16 C17 Fe2 59.4(3) . . . . ?
P2 C16 C17 Fe2 -118.6(3) . . . . ?
C11 Fe2 C17 C18 -170.1(3) . . . . ?
C12 Fe2 C17 C18 -130.1(3) . . . . ?
C20 Fe2 C17 C18 81.0(3) . . . . ?
C16 Fe2 C17 C18 119.6(4) . . . . ?
C19 Fe2 C17 C18 37.0(3) . . . . ?
C15 Fe2 C17 C18 168.8(9) . . . . ?
C13 Fe2 C17 C18 -87.6(3) . . . . ?
C14 Fe2 C17 C18 -56.3(5) . . . . ?
C11 Fe2 C17 C16 70.3(3) . . . . ?
C12 Fe2 C17 C16 110.4(3) . . . . ?
C20 Fe2 C17 C16 -38.5(2) . . . . ?
C18 Fe2 C17 C16 -119.6(4) . . . . ?
C19 Fe2 C17 C16 -82.6(3) . . . . ?
C15 Fe2 C17 C16 49.2(11) . . . . ?
C13 Fe2 C17 C16 152.8(3) . . . . ?
C14 Fe2 C17 C16 -175.9(4) . . . . ?
C16 C17 C18 C19 -0.2(5) . . . . ?
Fe2 C17 C18 C19 -59.2(4) . . . . ?
C16 C17 C18 Fe2 59.1(3) . . . . ?
C11 Fe2 C18 C19 156.6(8) . . . . ?
C12 Fe2 C18 C19 -171.8(3) . . . . ?
C20 Fe2 C18 C19 37.5(3) . . . . ?
C16 Fe2 C18 C19 81.9(3) . . . . ?
C17 Fe2 C18 C19 119.7(4) . . . . ?
C15 Fe2 C18 C19 -55.8(5) . . . . ?
C13 Fe2 C18 C19 -131.7(3) . . . . ?
C14 Fe2 C18 C19 -89.4(3) . . . . ?
C11 Fe2 C18 C17 36.9(9) . . . . ?
C12 Fe2 C18 C17 68.5(3) . . . . ?
C20 Fe2 C18 C17 -82.2(3) . . . . ?
C16 Fe2 C18 C17 -37.8(3) . . . . ?
C19 Fe2 C18 C17 -119.7(4) . . . . ?
C15 Fe2 C18 C17 -175.5(3) . . . . ?
C13 Fe2 C18 C17 108.6(3) . . . . ?
C14 Fe2 C18 C17 150.9(3) . . . . ?
C17 C18 C19 C20 0.3(6) . . . . ?
Fe2 C18 C19 C20 -58.4(3) . . . . ?
C17 C18 C19 Fe2 58.7(3) . . . . ?
C11 Fe2 C19 C18 -169.2(4) . . . . ?
C12 Fe2 C19 C18 28.7(10) . . . . ?
C20 Fe2 C19 C18 -120.1(4) . . . . ?
C16 Fe2 C19 C18 -82.2(3) . . . . ?
C17 Fe2 C19 C18 -37.7(3) . . . . ?
C15 Fe2 C19 C18 152.0(3) . . . . ?
C13 Fe2 C19 C18 67.4(4) . . . . ?
C14 Fe2 C19 C18 108.7(3) . . . . ?
C11 Fe2 C19 C20 -49.1(6) . . . . ?
C12 Fe2 C19 C20 148.8(8) . . . . ?
C16 Fe2 C19 C20 38.0(3) . . . . ?
C17 Fe2 C19 C20 82.4(3) . . . . ?
C18 Fe2 C19 C20 120.1(4) . . . . ?
C15 Fe2 C19 C20 -87.9(3) . . . . ?
C13 Fe2 C19 C20 -172.5(3) . . . . ?
C14 Fe2 C19 C20 -131.2(3) . . . . ?
C18 C19 C20 C16 -0.3(6) . . . . ?
Fe2 C19 C20 C16 -59.3(3) . . . . ?
C18 C19 C20 Fe2 59.0(4) . . . . ?
C17 C16 C20 C19 0.2(5) . . . . ?
P2 C16 C20 C19 177.8(4) . . . . ?
Fe2 C16 C20 C19 59.6(3) . . . . ?
C17 C16 C20 Fe2 -59.5(3) . . . . ?
P2 C16 C20 Fe2 118.1(4) . . . . ?
C11 Fe2 C20 C19 156.0(3) . . . . ?
C12 Fe2 C20 C19 -165.9(4) . . . . ?
C16 Fe2 C20 C19 -119.3(4) . . . . ?
C17 Fe2 C20 C19 -80.8(3) . . . . ?
C18 Fe2 C20 C19 -36.7(3) . . . . ?
C15 Fe2 C20 C19 111.4(3) . . . . ?
C13 Fe2 C20 C19 31.7(11) . . . . ?
C14 Fe2 C20 C19 71.1(4) . . . . ?
C11 Fe2 C20 C16 -84.7(3) . . . . ?
C12 Fe2 C20 C16 -46.6(5) . . . . ?
C17 Fe2 C20 C16 38.5(2) . . . . ?
C18 Fe2 C20 C16 82.6(3) . . . . ?
C19 Fe2 C20 C16 119.3(4) . . . . ?
C15 Fe2 C20 C16 -129.3(2) . . . . ?
C13 Fe2 C20 C16 151.0(9) . . . . ?
C14 Fe2 C20 C16 -169.6(2) . . . . ?
P1 O1 C21 C26 -130.2(4) . . . . ?
P1 O1 C21 C22 51.7(6) . . . . ?
C26 C21 C22 C23 2.1(7) . . . . ?
O1 C21 C22 C23 -179.9(4) . . . . ?
C21 C22 C23 C24 0.7(8) . . . . ?
C22 C23 C24 C25 -2.7(7) . . . . ?
C22 C23 C24 C27 170.6(5) . . . . ?
C23 C24 C25 C26 2.1(8) . . . . ?
C27 C24 C25 C26 -170.9(5) . . . . ?
O1 C21 C26 C25 179.1(5) . . . . ?
C22 C21 C26 C25 -2.7(8) . . . . ?
C24 C25 C26 C21 0.6(9) . . . . ?
C25 C24 C27 C30 120.2(5) . . . . ?
C23 C24 C27 C30 -52.6(6) . . . . ?
C25 C24 C27 C28 -117.6(6) . . . . ?
C23 C24 C27 C28 69.6(6) . . . . ?
C25 C24 C27 C29 1.6(7) . . . . ?
C23 C24 C27 C29 -171.2(5) . . . . ?
C24 C27 C30 C35 128.9(5) . . . . ?
C28 C27 C30 C35 8.9(7) . . . . ?
C29 C27 C30 C35 -109.9(6) . . . . ?
C24 C27 C30 C31 -46.8(6) . . . . ?
C28 C27 C30 C31 -166.8(5) . . . . ?
C29 C27 C30 C31 74.4(5) . . . . ?
C35 C30 C31 C32 -3.9(7) . . . . ?
C27 C30 C31 C32 172.1(5) . . . . ?
C30 C31 C32 C33 0.0(8) . . . . ?
C31 C32 C33 C34 3.6(7) . . . . ?
C31 C32 C33 O2 -177.8(4) . . . 5_575 ?
C32 C33 C34 C35 -3.0(7) . . . . ?
O2 C33 C34 C35 178.4(4) 5_575 . . . ?
C31 C30 C35 C34 4.5(8) . . . . ?
C27 C30 C35 C34 -171.3(5) . . . . ?
C33 C34 C35 C30 -1.1(8) . . . . ?
P1 Pt1 C36 C37 -0.1(5) . . . . ?
P2 Pt1 C36 C37 -177.8(2) . . . . ?
C37 Pt1 C36 C38 -173.3(8) . . . . ?
P1 Pt1 C36 C38 -173.4(4) . . . . ?
P2 Pt1 C36 C38 8.9(7) . . . . ?
C38 C36 C37 C44 1.7(13) . . . . ?
Pt1 C36 C37 C44 -172.1(7) . . . . ?
C38 C36 C37 Pt1 173.8(7) . . . . ?
P1 Pt1 C37 C36 180.0(2) . . . . ?
P2 Pt1 C37 C36 4.3(4) . . . . ?
C36 Pt1 C37 C44 172.4(7) . . . . ?
P1 Pt1 C37 C44 -7.6(6) . . . . ?
P2 Pt1 C37 C44 176.7(4) . . . . ?
C37 C36 C38 C39 -141.4(7) . . . . ?
Pt1 C36 C38 C39 28.2(9) . . . . ?
C37 C36 C38 C43 38.4(10) . . . . ?
Pt1 C36 C38 C43 -152.0(6) . . . . ?
C43 C38 C39 C40 -3.9(8) . . . . ?
C36 C38 C39 C40 175.9(5) . . . . ?
C38 C39 C40 C41 1.6(9) . . . . ?
C39 C40 C41 C42 1.6(11) . . . . ?
C40 C41 C42 C43 -2.4(13) . . . . ?
C41 C42 C43 C38 0.0(13) . . . . ?
C39 C38 C43 C42 3.1(10) . . . . ?
C36 C38 C43 C42 -176.7(7) . . . . ?
C36 C37 C44 C49 143.2(7) . . . . ?
Pt1 C37 C44 C49 -24.2(8) . . . . ?
C36 C37 C44 C45 -38.2(10) . . . . ?
Pt1 C37 C44 C45 154.3(5) . . . . ?
C49 C44 C45 C46 -3.0(9) . . . . ?
C37 C44 C45 C46 178.5(6) . . . . ?
C44 C45 C46 C47 2.6(11) . . . . ?
C45 C46 C47 C48 -1.6(12) . . . . ?
C46 C47 C48 C49 1.1(11) . . . . ?
C47 C48 C49 C44 -1.6(10) . . . . ?
C45 C44 C49 C48 2.5(8) . . . . ?
C37 C44 C49 C48 -178.9(5) . . . . ?
C55 C50 C51 C52 -1.9(15) . . . . ?
C50 C51 C52 C53 1.1(15) . . . . ?
C51 C52 C53 C54 0.2(14) . . . . ?
C52 C53 C54 C55 -1.0(14) . . . . ?
C51 C50 C55 C54 1.1(15) . . . . ?
C53 C54 C55 C50 0.3(15) . . . . ?
C61 C56 C57 C58 -1.3(17) . . . . ?
C56 C57 C58 C59 0.3(15) . . . . ?
C57 C58 C59 C60 -0.1(15) . . . . ?
C58 C59 C60 C61 1.0(15) . . . . ?
C59 C60 C61 C56 -2.1(17) . . . . ?
C57 C56 C61 C60 2.3(18) . . . . ?
C67 C62 C63 C64 1(3) . . . . ?
C62 C63 C64 C65 -3(3) . . . . ?
C63 C64 C65 C66 3(2) . . . . ?
C64 C65 C66 C67 -0.9(18) . . . . ?
C63 C62 C67 C66 2(2) . . . . ?
C65 C66 C67 C62 -1.7(18) . . . . ?
C68 C68 C69 C70 0.6(19) 2 . . . ?
C68 C69 C70 C70 -3(2) . . . 2 ?
